data_4082898
loop_
_publ_author_name
'Misra, Rajneesh'
'Dhokale, Bhausaheb'
'Jadhav, Thaksen'
'Mobin, Shaikh M.'

_publ_section_title
;
 Heteroatom-Connected Ferrocenyl BODIPYs: Synthesis, Structure, and
 Properties
;
_journal_issue 7
_journal_name_full Organometallics
_journal_page_first 1867
_journal_paper_doi 10.1021/om5002292
_journal_volume 33
_journal_year 2014
_chemical_formula_sum 'C25 H20 B F2 Fe N3'
_chemical_formula_weight 467.10
_chemical_name_systematic
;
 ?
;
_space_group_IT_number 14
_symmetry_cell_setting monoclinic
_symmetry_space_group_name_Hall '-P 2ybc'
_symmetry_space_group_name_H-M 'P 1 21/c 1'
_atom_sites_solution_hydrogens geom
_atom_sites_solution_primary direct
_atom_sites_solution_secondary difmap
_audit_creation_method SHELXL-97
_cell_angle_alpha 90.00
_cell_angle_beta 110.808(3)
_cell_angle_gamma 90.00
_cell_formula_units_Z 8
_cell_length_a 20.5133(6)
_cell_length_b 15.1810(4)
_cell_length_c 14.5953(4)
_cell_measurement_reflns_used 9632
_cell_measurement_temperature 150(2)
_cell_measurement_theta_max 26.8710
_cell_measurement_theta_min 3.7540
_cell_volume 4248.7(2)
_computing_cell_refinement 'CrysAlis RED, Oxford Diffraction Ltd.,'
_computing_data_collection 'CrysAlis CCD, Oxford Diffraction Ltd.,'
_computing_data_reduction 'CrysAlis RED, Oxford Diffraction Ltd.,'
_computing_molecular_graphics Ortep3
_computing_publication_material Shelx97
_computing_structure_refinement 'SHELXL-97 (Sheldrick, 1997)'
_computing_structure_solution 'SHELXS-97 (Sheldrick, 1997)'
_diffrn_ambient_temperature 150(2)
_diffrn_detector_area_resol_mean 15.9948
_diffrn_measured_fraction_theta_full 0.997
_diffrn_measured_fraction_theta_max 0.997
_diffrn_measurement_device_type 'OXFORD DIFFRACTION SUPER NOVA'
_diffrn_measurement_method \w/q-scan
_diffrn_radiation_monochromator graphite
_diffrn_radiation_source 'Micro-Focus (Mo) X-ray Source'
_diffrn_radiation_type MoK\a
_diffrn_radiation_wavelength 0.71073
_diffrn_reflns_av_R_equivalents 0.0450
_diffrn_reflns_av_sigmaI/netI 0.0465
_diffrn_reflns_limit_h_max 23
_diffrn_reflns_limit_h_min -24
_diffrn_reflns_limit_k_max 18
_diffrn_reflns_limit_k_min -15
_diffrn_reflns_limit_l_max 17
_diffrn_reflns_limit_l_min -17
_diffrn_reflns_number 27023
_diffrn_reflns_theta_full 25.00
_diffrn_reflns_theta_max 25.00
_diffrn_reflns_theta_min 3.10
_exptl_absorpt_coefficient_mu 0.745
_exptl_absorpt_correction_T_max 0.9093
_exptl_absorpt_correction_T_min 0.8473
_exptl_absorpt_correction_type multi-scan
_exptl_absorpt_process_details
;
CrysAlis RED, Oxford Diffraction Ltd.,
Version 1.171.31.7 (release 18-10-2006 CrysAlis171 .NET)
(compiled Oct 18 2006,16:28:17)
Empirical absorption correction using spherical harmonics,
 implemented in SCALE3 ABSPACK scaling algorithm.
;
_exptl_crystal_colour RED
_exptl_crystal_density_diffrn 1.460
_exptl_crystal_density_method 'not measured'
_exptl_crystal_description BLOCK
_exptl_crystal_F_000 1920
_exptl_crystal_size_max 0.23
_exptl_crystal_size_mid 0.18
_exptl_crystal_size_min 0.13
_refine_diff_density_max 0.370
_refine_diff_density_min -0.323
_refine_diff_density_rms 0.053
_refine_ls_extinction_method none
_refine_ls_goodness_of_fit_ref 1.099
_refine_ls_hydrogen_treatment riding
_refine_ls_matrix_type full
_refine_ls_number_parameters 577
_refine_ls_number_reflns 7447
_refine_ls_number_restraints 0
_refine_ls_restrained_S_all 1.099
_refine_ls_R_factor_all 0.0618
_refine_ls_R_factor_gt 0.0450
_refine_ls_shift/su_max 0.001
_refine_ls_shift/su_mean 0.000
_refine_ls_structure_factor_coef Fsqd
_refine_ls_weighting_details 'calc w=1/[\s^2^(Fo^2^)+(0.0396P)^2^+2.5829P] where P=(Fo^2^+2Fc^2^)/3'
_refine_ls_weighting_scheme calc
_refine_ls_wR_factor_gt 0.1082
_refine_ls_wR_factor_ref 0.1202
_reflns_number_gt 5829
_reflns_number_total 7447
_reflns_threshold_expression >2sigma(I)
_cod_data_source_file om5002292_si_002.cif
_cod_data_source_block rm074
_cod_depositor_comments
;
The following automatic conversions were performed:

'_symmetry_cell_setting' value 'Monoclinic' changed to 'monoclinic'
according to
/usr/data/users/saulius/automatic-downloads/rss-feeds/ACS/lib/dictionaries/cif_core.dic
dictionary named 'cif_core.dic' version 2.4.2 from 2011-04-26.

Automatic conversion script
Id: cif_fix_values 2281 2013-09-26 08:29:07Z andrius 

 Adding full bibliography for 4082898.cif.
;
_cod_original_sg_symbol_H-M 'P 21/c'
_cod_database_code 4082898

loop_
_symmetry_equiv_pos_as_xyz
'x, y, z'
'-x, y+1/2, -z+1/2'
'-x, -y, -z'
'x, -y-1/2, z-1/2'

loop_
_atom_site_label
_atom_site_type_symbol
_atom_site_fract_x
_atom_site_fract_y
_atom_site_fract_z
_atom_site_U_iso_or_equiv
_atom_site_adp_type
_atom_site_occupancy
_atom_site_symmetry_multiplicity
_atom_site_calc_flag
_atom_site_refinement_flags
Fe1 Fe 0.36238(2) 0.31395(3) 0.92023(3) 0.04414(14) Uani 1 1 d .
Fe2 Fe 0.07984(2) 0.31479(3) 0.52713(3) 0.04601(14) Uani 1 1 d .
F1 F 0.08506(12) -0.34146(17) 0.74815(18) 0.0930(8) Uani 1 1 d .
F2 F 0.18826(13) -0.29809(19) 0.85803(14) 0.0982(9) Uani 1 1 d .
F3 F 0.47806(14) -0.29542(17) 1.23515(16) 0.1032(9) Uani 1 1 d .
F4 F 0.36765(15) -0.27844(16) 1.22987(15) 0.0919(8) Uani 1 1 d .
B1 B 0.1437(2) -0.2904(3) 0.7603(3) 0.0652(12) Uani 1 1 d .
B2 B 0.4135(2) -0.2626(3) 1.1801(3) 0.0599(11) Uani 1 1 d .
N1 N 0.12317(15) -0.1935(2) 0.73676(19) 0.0583(7) Uani 1 1 d .
N2 N 0.17974(14) -0.31951(18) 0.69054(18) 0.0526(7) Uani 1 1 d .
N3 N 0.18712(15) -0.13078(17) 0.54253(18) 0.0539(7) Uani 1 1 d .
H3A H 0.2052 -0.1603 0.5054 0.065 Uiso 1 1 calc R
N4 N 0.41675(13) -0.16378(18) 1.16141(16) 0.0485(6) Uani 1 1 d .
N5 N 0.38561(14) -0.30706(17) 1.08052(18) 0.0488(6) Uani 1 1 d .
N6 N 0.35692(15) -0.13884(17) 0.89474(17) 0.0549(7) Uani 1 1 d .
H6 H 0.3534 -0.1758 0.8468 0.066 Uiso 1 1 calc R
C1 C 0.0848(2) -0.1465(3) 0.7774(3) 0.0801(12) Uani 1 1 d .
H1 H 0.0689 -0.1675 0.8270 0.096 Uiso 1 1 calc R
C2 C 0.0721(2) -0.0637(3) 0.7369(3) 0.0807(12) Uani 1 1 d .
H2 H 0.0466 -0.0182 0.7538 0.097 Uiso 1 1 calc R
C3 C 0.10307(19) -0.0586(2) 0.6674(3) 0.0644(9) Uani 1 1 d .
H3 H 0.1025 -0.0094 0.6269 0.077 Uiso 1 1 calc R
C4 C 0.13572(16) -0.1400(2) 0.6678(2) 0.0482(8) Uani 1 1 d .
C5 C 0.17232(15) -0.1770(2) 0.6103(2) 0.0416(7) Uani 1 1 d .
C6 C 0.19298(15) -0.2669(2) 0.6220(2) 0.0437(7) Uani 1 1 d .
C7 C 0.22787(17) -0.3176(2) 0.5746(2) 0.0540(8) Uani 1 1 d .
H7 H 0.2432 -0.2982 0.5238 0.065 Uiso 1 1 calc R
C8 C 0.2361(2) -0.4008(2) 0.6144(3) 0.0680(10) Uani 1 1 d .
H8 H 0.2582 -0.4495 0.5966 0.082 Uiso 1 1 calc R
C9 C 0.2063(2) -0.4000(3) 0.6849(3) 0.0689(10) Uani 1 1 d .
H9 H 0.2045 -0.4491 0.7242 0.083 Uiso 1 1 calc R
C10 C 0.17669(17) -0.0383(2) 0.5236(2) 0.0479(7) Uani 1 1 d .
C11 C 0.12534(18) -0.0094(2) 0.4390(2) 0.0587(9) Uani 1 1 d .
H11 H 0.0982 -0.0506 0.3918 0.070 Uiso 1 1 calc R
C12 C 0.11379(19) 0.0795(2) 0.4236(2) 0.0580(9) Uani 1 1 d .
H12 H 0.0782 0.0989 0.3653 0.070 Uiso 1 1 calc R
C13 C 0.15254(16) 0.1422(2) 0.4906(2) 0.0447(7) Uani 1 1 d .
C14 C 0.20568(17) 0.1107(2) 0.5731(2) 0.0536(8) Uani 1 1 d .
H14 H 0.2342 0.1516 0.6194 0.064 Uiso 1 1 calc R
C15 C 0.21806(17) 0.0224(2) 0.5897(2) 0.0544(8) Uani 1 1 d .
H15 H 0.2550 0.0028 0.6464 0.065 Uiso 1 1 calc R
C16 C 0.13845(17) 0.2370(2) 0.4720(2) 0.0479(7) Uani 1 1 d .
C17 C 0.0807(2) 0.2740(2) 0.3946(2) 0.0586(9) Uani 1 1 d .
H17 H 0.0452 0.2418 0.3464 0.070 Uiso 1 1 calc R
C18 C 0.0855(3) 0.3667(3) 0.4021(3) 0.0763(12) Uani 1 1 d .
H18 H 0.0537 0.4076 0.3602 0.092 Uiso 1 1 calc R
C19 C 0.1458(3) 0.3878(3) 0.4824(4) 0.0804(13) Uani 1 1 d .
H19 H 0.1620 0.4456 0.5034 0.097 Uiso 1 1 calc R
C20 C 0.17863(19) 0.3083(2) 0.5271(3) 0.0614(9) Uani 1 1 d .
H20 H 0.2199 0.3037 0.5835 0.074 Uiso 1 1 calc R
C21 C -0.0023(3) 0.2585(4) 0.5499(4) 0.0960(16) Uani 1 1 d .
H21 H -0.0300 0.2121 0.5117 0.115 Uiso 1 1 calc R
C22 C -0.0145(2) 0.3458(5) 0.5328(3) 0.0945(16) Uani 1 1 d .
H22 H -0.0521 0.3710 0.4808 0.113 Uiso 1 1 calc R
C23 C 0.0370(3) 0.3917(3) 0.6036(4) 0.0862(13) Uani 1 1 d .
H23 H 0.0411 0.4540 0.6090 0.103 Uiso 1 1 calc R
C24 C 0.0815(2) 0.3311(4) 0.6653(3) 0.0846(15) Uani 1 1 d .
H24 H 0.1218 0.3440 0.7208 0.101 Uiso 1 1 calc R
C25 C 0.0566(3) 0.2482(4) 0.6314(4) 0.0892(14) Uani 1 1 d .
H25 H 0.0768 0.1938 0.6596 0.107 Uiso 1 1 calc R
C26 C 0.44091(18) -0.1014(3) 1.2314(2) 0.0629(10) Uani 1 1 d .
H26 H 0.4570 -0.1125 1.2999 0.076 Uiso 1 1 calc R
C27 C 0.43896(18) -0.0203(3) 1.1902(2) 0.0629(9) Uani 1 1 d .
H27 H 0.4533 0.0338 1.2242 0.076 Uiso 1 1 calc R
C28 C 0.41205(17) -0.0318(2) 1.0895(2) 0.0536(8) Uani 1 1 d .
H28 H 0.4044 0.0132 1.0416 0.064 Uiso 1 1 calc R
C29 C 0.39814(15) -0.1213(2) 1.0710(2) 0.0439(7) Uani 1 1 d .
C30 C 0.37392(15) -0.17335(19) 0.9839(2) 0.0417(7) Uani 1 1 d .
C31 C 0.36815(14) -0.2658(2) 0.9904(2) 0.0410(7) Uani 1 1 d .
C32 C 0.34316(17) -0.3288(2) 0.9174(2) 0.0536(8) Uani 1 1 d .
H32 H 0.3276 -0.3188 0.8487 0.064 Uiso 1 1 calc R
C33 C 0.3451(2) -0.4089(2) 0.9634(3) 0.0707(11) Uani 1 1 d .
H33 H 0.3311 -0.4643 0.9324 0.085 Uiso 1 1 calc R
C34 C 0.3713(2) -0.3930(2) 1.0632(3) 0.0688(10) Uani 1 1 d .
H34 H 0.3782 -0.4366 1.1124 0.083 Uiso 1 1 calc R
C35 C 0.34382(17) -0.0484(2) 0.8686(2) 0.0477(7) Uani 1 1 d .
C36 C 0.38929(17) -0.0006(2) 0.8380(2) 0.0515(8) Uani 1 1 d .
H36 H 0.4285 -0.0287 0.8307 0.062 Uiso 1 1 calc R
C37 C 0.37797(17) 0.0883(2) 0.8178(2) 0.0503(8) Uani 1 1 d .
H37 H 0.4098 0.1210 0.7972 0.060 Uiso 1 1 calc R
C38 C 0.32021(15) 0.1308(2) 0.82747(19) 0.0419(7) Uani 1 1 d .
C39 C 0.27288(16) 0.0794(2) 0.8531(2) 0.0497(8) Uani 1 1 d .
H39 H 0.2319 0.1060 0.8567 0.060 Uiso 1 1 calc R
C40 C 0.28446(18) -0.0092(2) 0.8732(2) 0.0538(8) Uani 1 1 d .
H40 H 0.2516 -0.0431 0.8903 0.065 Uiso 1 1 calc R
C41 C 0.30984(15) 0.2266(2) 0.81449(19) 0.0427(7) Uani 1 1 d .
C42 C 0.34863(18) 0.2876(2) 0.7785(2) 0.0532(8) Uani 1 1 d .
H42 H 0.3844 0.2730 0.7539 0.064 Uiso 1 1 calc R
C43 C 0.32393(19) 0.3737(2) 0.7864(2) 0.0618(10) Uani 1 1 d .
H43 H 0.3403 0.4267 0.7675 0.074 Uiso 1 1 calc R
C44 C 0.27108(17) 0.3676(2) 0.8270(2) 0.0570(9) Uani 1 1 d .
H44 H 0.2460 0.4153 0.8406 0.068 Uiso 1 1 calc R
C45 C 0.26239(15) 0.2775(2) 0.8436(2) 0.0491(8) Uani 1 1 d .
H45 H 0.2298 0.2544 0.8701 0.059 Uiso 1 1 calc R
C46 C 0.4664(2) 0.3206(4) 0.9963(3) 0.0890(15) Uani 1 1 d .
H46 H 0.5016 0.3221 0.9681 0.107 Uiso 1 1 calc R
C47 C 0.4341(2) 0.3930(3) 1.0189(3) 0.0747(11) Uani 1 1 d .
H47 H 0.4440 0.4528 1.0094 0.090 Uiso 1 1 calc R
C48 C 0.3861(2) 0.3649(3) 1.0569(3) 0.0804(12) Uani 1 1 d .
H48 H 0.3568 0.4019 1.0779 0.097 Uiso 1 1 calc R
C49 C 0.3869(3) 0.2732(4) 1.0600(3) 0.1004(18) Uani 1 1 d .
H49 H 0.3585 0.2365 1.0831 0.121 Uiso 1 1 calc R
C50 C 0.4383(3) 0.2451(4) 1.0219(3) 0.1028(19) Uani 1 1 d .
H50 H 0.4511 0.1860 1.0152 0.123 Uiso 1 1 calc R

loop_
_atom_site_aniso_label
_atom_site_aniso_U_11
_atom_site_aniso_U_22
_atom_site_aniso_U_33
_atom_site_aniso_U_23
_atom_site_aniso_U_13
_atom_site_aniso_U_12
Fe1 0.0394(2) 0.0558(3) 0.0340(2) -0.00024(18) 0.00899(19) 0.00353(19)
Fe2 0.0478(3) 0.0552(3) 0.0402(3) -0.00039(19) 0.0220(2) -0.0033(2)
F1 0.0653(14) 0.1106(19) 0.1111(19) 0.0427(15) 0.0413(13) -0.0031(13)
F2 0.0822(16) 0.173(3) 0.0398(11) 0.0283(13) 0.0226(11) 0.0226(16)
F3 0.0982(19) 0.1064(19) 0.0655(14) -0.0060(13) -0.0194(13) 0.0437(15)
F4 0.150(2) 0.0840(16) 0.0670(14) 0.0200(12) 0.0698(15) 0.0089(15)
B1 0.053(2) 0.098(4) 0.045(2) 0.018(2) 0.0165(19) 0.000(2)
B2 0.069(3) 0.070(3) 0.037(2) 0.0116(18) 0.0143(19) 0.018(2)
N1 0.0560(17) 0.085(2) 0.0419(15) -0.0055(14) 0.0273(13) -0.0068(15)
N2 0.0532(16) 0.0598(18) 0.0424(15) 0.0091(12) 0.0139(13) -0.0021(13)
N3 0.0730(19) 0.0517(17) 0.0493(15) -0.0005(12) 0.0369(14) 0.0064(13)
N4 0.0470(15) 0.0664(18) 0.0309(13) -0.0035(12) 0.0123(11) 0.0015(12)
N5 0.0517(16) 0.0519(17) 0.0432(15) 0.0047(12) 0.0173(12) 0.0039(12)
N6 0.084(2) 0.0487(16) 0.0345(14) -0.0022(11) 0.0245(13) 0.0112(14)
C1 0.076(3) 0.114(4) 0.071(3) -0.021(3) 0.052(2) -0.013(3)
C2 0.075(3) 0.090(3) 0.096(3) -0.038(3) 0.054(2) -0.010(2)
C3 0.066(2) 0.065(2) 0.074(2) -0.0189(19) 0.039(2) -0.0037(18)
C4 0.0428(17) 0.064(2) 0.0391(16) -0.0091(14) 0.0159(14) -0.0058(15)
C5 0.0387(16) 0.0549(19) 0.0327(15) -0.0051(13) 0.0143(13) -0.0018(13)
C6 0.0418(16) 0.0503(19) 0.0382(16) 0.0020(13) 0.0131(13) -0.0027(13)
C7 0.053(2) 0.055(2) 0.058(2) -0.0024(15) 0.0262(17) 0.0012(15)
C8 0.067(2) 0.055(2) 0.082(3) -0.0026(19) 0.025(2) 0.0039(18)
C9 0.067(2) 0.058(2) 0.069(2) 0.0162(18) 0.009(2) -0.0015(18)
C10 0.0571(19) 0.0488(19) 0.0444(17) 0.0009(14) 0.0261(15) 0.0010(15)
C11 0.066(2) 0.060(2) 0.0437(18) -0.0091(15) 0.0117(16) -0.0045(17)
C12 0.068(2) 0.056(2) 0.0411(17) -0.0005(15) 0.0082(16) 0.0047(17)
C13 0.0459(17) 0.0540(19) 0.0396(16) -0.0013(14) 0.0220(14) -0.0037(14)
C14 0.0519(19) 0.060(2) 0.0439(18) -0.0051(15) 0.0113(15) -0.0079(16)
C15 0.0516(19) 0.062(2) 0.0440(17) 0.0055(15) 0.0100(15) 0.0031(16)
C16 0.0556(19) 0.0529(19) 0.0464(17) -0.0016(14) 0.0318(15) -0.0039(15)
C17 0.080(3) 0.064(2) 0.0398(17) 0.0087(15) 0.0311(17) 0.0099(18)
C18 0.115(4) 0.062(3) 0.078(3) 0.021(2) 0.064(3) 0.013(2)
C19 0.104(3) 0.050(2) 0.124(4) -0.004(2) 0.085(3) -0.014(2)
C20 0.056(2) 0.058(2) 0.086(3) -0.0097(18) 0.045(2) -0.0129(17)
C21 0.082(3) 0.138(5) 0.090(3) -0.032(3) 0.056(3) -0.048(3)
C22 0.052(2) 0.169(5) 0.067(3) 0.023(3) 0.025(2) 0.024(3)
C23 0.106(4) 0.079(3) 0.105(4) -0.016(3) 0.076(3) 0.002(3)
C24 0.051(2) 0.165(5) 0.039(2) -0.017(3) 0.0177(17) -0.007(3)
C25 0.111(4) 0.101(4) 0.088(3) 0.036(3) 0.074(3) 0.025(3)
C26 0.057(2) 0.090(3) 0.0396(18) -0.0147(18) 0.0140(16) -0.0071(19)
C27 0.059(2) 0.075(3) 0.056(2) -0.0239(18) 0.0214(17) -0.0148(18)
C28 0.057(2) 0.058(2) 0.0485(18) -0.0077(15) 0.0230(16) -0.0048(16)
C29 0.0415(16) 0.0547(19) 0.0380(16) -0.0036(13) 0.0173(13) 0.0002(14)
C30 0.0392(16) 0.0510(18) 0.0383(16) -0.0002(13) 0.0180(13) 0.0062(13)
C31 0.0360(15) 0.0499(18) 0.0358(15) -0.0011(13) 0.0111(12) 0.0037(13)
C32 0.0515(19) 0.055(2) 0.0477(18) -0.0035(15) 0.0097(15) -0.0014(15)
C33 0.075(3) 0.053(2) 0.071(2) -0.0051(18) 0.010(2) -0.0121(19)
C34 0.077(3) 0.058(2) 0.065(2) 0.0113(18) 0.018(2) -0.0039(19)
C35 0.062(2) 0.0486(18) 0.0339(15) 0.0011(13) 0.0190(14) 0.0066(15)
C36 0.0525(19) 0.060(2) 0.0460(17) -0.0035(15) 0.0229(15) 0.0068(16)
C37 0.0520(19) 0.059(2) 0.0457(17) 0.0014(14) 0.0240(15) -0.0014(15)
C38 0.0434(17) 0.0530(18) 0.0292(14) 0.0003(12) 0.0126(12) 0.0001(14)
C39 0.0482(18) 0.055(2) 0.0531(18) 0.0056(15) 0.0262(15) 0.0055(15)
C40 0.064(2) 0.054(2) 0.0524(19) 0.0067(15) 0.0316(17) -0.0003(16)
C41 0.0424(17) 0.0506(18) 0.0315(15) 0.0036(13) 0.0088(13) -0.0027(13)
C42 0.060(2) 0.067(2) 0.0332(16) 0.0024(14) 0.0164(15) -0.0096(17)
C43 0.068(2) 0.060(2) 0.0439(18) 0.0124(16) 0.0035(17) -0.0121(18)
C44 0.0461(19) 0.052(2) 0.060(2) 0.0064(16) 0.0023(16) 0.0030(15)
C45 0.0347(16) 0.0537(19) 0.0550(19) 0.0072(15) 0.0112(14) 0.0025(13)
C46 0.046(2) 0.136(5) 0.067(3) -0.022(3) -0.001(2) 0.022(3)
C47 0.052(2) 0.087(3) 0.068(2) -0.023(2) 0.001(2) -0.003(2)
C48 0.077(3) 0.110(4) 0.049(2) -0.023(2) 0.016(2) 0.003(3)
C49 0.122(4) 0.126(5) 0.032(2) 0.020(2) 0.001(2) -0.033(4)
C50 0.114(4) 0.092(4) 0.054(3) -0.006(2) -0.030(3) 0.046(3)

loop_
_atom_type_symbol
_atom_type_description
_atom_type_scat_dispersion_real
_atom_type_scat_dispersion_imag
_atom_type_scat_source
C C 0.0033 0.0016 'International Tables Vol C Tables 4.2.6.8 and 6.1.1.4'
H H 0.0000 0.0000 'International Tables Vol C Tables 4.2.6.8 and 6.1.1.4'
N N 0.0061 0.0033 'International Tables Vol C Tables 4.2.6.8 and 6.1.1.4'
B B 0.0013 0.0007 'International Tables Vol C Tables 4.2.6.8 and 6.1.1.4'
F F 0.0171 0.0103 'International Tables Vol C Tables 4.2.6.8 and 6.1.1.4'
Fe Fe 0.3463 0.8444 'International Tables Vol C Tables 4.2.6.8 and 6.1.1.4'

loop_
_geom_angle_atom_site_label_1
_geom_angle_atom_site_label_2
_geom_angle_atom_site_label_3
_geom_angle
C49 Fe1 C50 41.2(2)
C49 Fe1 C42 150.1(2)
C50 Fe1 C42 116.08(19)
C49 Fe1 C41 116.30(18)
C50 Fe1 C41 106.47(17)
C42 Fe1 C41 41.49(12)
C49 Fe1 C46 68.0(2)
C50 Fe1 C46 40.2(2)
C42 Fe1 C46 107.87(17)
C41 Fe1 C46 128.34(16)
C49 Fe1 C48 40.26(19)
C50 Fe1 C48 67.80(19)
C42 Fe1 C48 167.40(18)
C41 Fe1 C48 150.82(17)
C46 Fe1 C48 66.70(18)
C49 Fe1 C45 108.25(18)
C50 Fe1 C45 128.9(2)
C42 Fe1 C45 68.71(13)
C41 Fe1 C45 40.92(12)
C46 Fe1 C45 166.98(19)
C48 Fe1 C45 119.17(17)
C49 Fe1 C43 167.7(2)
C50 Fe1 C43 150.3(2)
C42 Fe1 C43 40.91(14)
C41 Fe1 C43 69.04(13)
C46 Fe1 C43 118.4(2)
C48 Fe1 C43 130.30(18)
C45 Fe1 C43 67.85(13)
C49 Fe1 C47 66.99(19)
C50 Fe1 C47 67.1(2)
C42 Fe1 C47 129.77(17)
C41 Fe1 C47 167.06(15)
C46 Fe1 C47 39.67(16)
C48 Fe1 C47 38.97(16)
C45 Fe1 C47 151.77(15)
C43 Fe1 C47 110.50(17)
C49 Fe1 C44 129.3(2)
C50 Fe1 C44 167.6(2)
C42 Fe1 C44 68.76(15)
C41 Fe1 C44 69.00(13)
C46 Fe1 C44 151.4(2)
C48 Fe1 C44 110.14(17)
C45 Fe1 C44 40.41(12)
C43 Fe1 C44 40.31(14)
C47 Fe1 C44 119.59(15)
C23 Fe2 C25 66.9(2)
C23 Fe2 C24 39.99(18)
C25 Fe2 C24 40.00(19)
C23 Fe2 C21 66.5(2)
C25 Fe2 C21 39.69(19)
C24 Fe2 C21 66.87(18)
C23 Fe2 C22 39.79(19)
C25 Fe2 C22 66.43(19)
C24 Fe2 C22 66.89(17)
C21 Fe2 C22 39.2(2)
C23 Fe2 C19 109.47(18)
C25 Fe2 C19 151.5(2)
C24 Fe2 C19 118.5(2)
C21 Fe2 C19 167.3(2)
C22 Fe2 C19 130.1(2)
C23 Fe2 C18 116.61(18)
C25 Fe2 C18 167.6(2)
C24 Fe2 C18 149.8(2)
C21 Fe2 C18 129.1(2)
C22 Fe2 C18 107.96(19)
C19 Fe2 C18 40.54(17)
C23 Fe2 C20 131.22(19)
C25 Fe2 C20 118.61(19)
C24 Fe2 C20 110.07(16)
C21 Fe2 C20 150.6(2)
C22 Fe2 C20 169.1(2)
C19 Fe2 C20 41.03(15)
C18 Fe2 C20 69.02(18)
C23 Fe2 C17 148.52(19)
C25 Fe2 C17 130.4(2)
C24 Fe2 C17 169.3(2)
C21 Fe2 C17 108.47(17)
C22 Fe2 C17 116.19(18)
C19 Fe2 C17 68.19(17)
C18 Fe2 C17 40.65(15)
C20 Fe2 C17 68.86(15)
C23 Fe2 C16 169.83(19)
C25 Fe2 C16 109.68(16)
C24 Fe2 C16 131.31(17)
C21 Fe2 C16 117.52(19)
C22 Fe2 C16 148.9(2)
C19 Fe2 C16 68.65(14)
C18 Fe2 C16 68.94(14)
C20 Fe2 C16 40.94(13)
C17 Fe2 C16 41.03(13)
F1 B1 F2 107.8(3)
F1 B1 N2 110.9(4)
F2 B1 N2 111.2(3)
F1 B1 N1 110.5(3)
F2 B1 N1 109.7(4)
N2 B1 N1 106.8(3)
F3 B2 F4 108.6(3)
F3 B2 N5 110.8(3)
F4 B2 N5 109.0(3)
F3 B2 N4 111.5(3)
F4 B2 N4 110.0(3)
N5 B2 N4 106.9(3)
C1 N1 C4 107.3(3)
C1 N1 B1 124.5(3)
C4 N1 B1 128.1(3)
C9 N2 C6 107.0(3)
C9 N2 B1 127.3(3)
C6 N2 B1 125.7(3)
C5 N3 C10 127.0(3)
C5 N3 H3A 116.5
C10 N3 H3A 116.5
C26 N4 C29 107.2(3)
C26 N4 B2 125.4(3)
C29 N4 B2 127.4(3)
C34 N5 C31 107.2(3)
C34 N5 B2 126.6(3)
C31 N5 B2 126.2(3)
C30 N6 C35 126.9(2)
C30 N6 H6 116.5
C35 N6 H6 116.5
N1 C1 C2 110.3(4)
N1 C1 H1 124.9
C2 C1 H1 124.9
C3 C2 C1 107.6(4)
C3 C2 H2 126.2
C1 C2 H2 126.2
C2 C3 C4 106.9(4)
C2 C3 H3 126.5
C4 C3 H3 126.5
N1 C4 C3 107.9(3)
N1 C4 C5 118.0(3)
C3 C4 C5 134.0(3)
N3 C5 C6 117.2(3)
N3 C5 C4 122.4(3)
C6 C5 C4 120.3(3)
N2 C6 C7 108.0(3)
N2 C6 C5 121.1(3)
C7 C6 C5 130.9(3)
C8 C7 C6 107.8(3)
C8 C7 H7 126.1
C6 C7 H7 126.1
C9 C8 C7 106.7(3)
C9 C8 H8 126.7
C7 C8 H8 126.7
N2 C9 C8 110.5(3)
N2 C9 H9 124.7
C8 C9 H9 124.7
C11 C10 C15 119.8(3)
C11 C10 N3 119.9(3)
C15 C10 N3 120.3(3)
C12 C11 C10 119.4(3)
C12 C11 H11 120.3
C10 C11 H11 120.3
C11 C12 C13 122.2(3)
C11 C12 H12 118.9
C13 C12 H12 118.9
C14 C13 C12 116.7(3)
C14 C13 C16 122.5(3)
C12 C13 C16 120.8(3)
C15 C14 C13 121.9(3)
C15 C14 H14 119.1
C13 C14 H14 119.1
C14 C15 C10 119.9(3)
C14 C15 H15 120.0
C10 C15 H15 120.0
C20 C16 C17 107.3(3)
C20 C16 C13 127.1(3)
C17 C16 C13 125.6(3)
C20 C16 Fe2 68.99(18)
C17 C16 Fe2 69.24(18)
C13 C16 Fe2 126.6(2)
C18 C17 C16 108.4(3)
C18 C17 Fe2 69.38(19)
C16 C17 Fe2 69.74(17)
C18 C17 H17 125.8
C16 C17 H17 125.8
Fe2 C17 H17 126.7
C19 C18 C17 107.9(4)
C19 C18 Fe2 69.7(2)
C17 C18 Fe2 69.97(18)
C19 C18 H18 126.0
C17 C18 H18 126.0
Fe2 C18 H18 125.9
C18 C19 C20 108.8(4)
C18 C19 Fe2 69.8(2)
C20 C19 Fe2 69.5(2)
C18 C19 H19 125.6
C20 C19 H19 125.6
Fe2 C19 H19 126.7
C19 C20 C16 107.5(4)
C19 C20 Fe2 69.4(2)
C16 C20 Fe2 70.07(19)
C19 C20 H20 126.2
C16 C20 H20 126.2
Fe2 C20 H20 125.8
C22 C21 C25 108.5(4)
C22 C21 Fe2 70.5(3)
C25 C21 Fe2 70.2(2)
C22 C21 H21 125.7
C25 C21 H21 125.7
Fe2 C21 H21 125.2
C21 C22 C23 108.4(4)
C21 C22 Fe2 70.3(3)
C23 C22 Fe2 70.0(2)
C21 C22 H22 125.8
C23 C22 H22 125.8
Fe2 C22 H22 125.4
C22 C23 C24 107.8(4)
C22 C23 Fe2 70.2(2)
C24 C23 Fe2 70.0(2)
C22 C23 H23 126.1
C24 C23 H23 126.1
Fe2 C23 H23 125.3
C23 C24 C25 107.3(4)
C23 C24 Fe2 70.0(2)
C25 C24 Fe2 70.0(2)
C23 C24 H24 126.3
C25 C24 H24 126.3
Fe2 C24 H24 125.3
C21 C25 C24 107.9(4)
C21 C25 Fe2 70.1(2)
C24 C25 Fe2 70.0(2)
C21 C25 H25 126.0
C24 C25 H25 126.0
Fe2 C25 H25 125.4
N4 C26 C27 110.7(3)
N4 C26 H26 124.6
C27 C26 H26 124.6
C26 C27 C28 107.0(3)
C26 C27 H27 126.5
C28 C27 H27 126.5
C27 C28 C29 107.7(3)
C27 C28 H28 126.1
C29 C28 H28 126.1
N4 C29 C28 107.4(3)
N4 C29 C30 118.6(3)
C28 C29 C30 134.0(3)
N6 C30 C31 117.2(3)
N6 C30 C29 122.7(3)
C31 C30 C29 120.1(3)
N5 C31 C32 108.6(3)
N5 C31 C30 120.8(3)
C32 C31 C30 130.5(3)
C33 C32 C31 107.1(3)
C33 C32 H32 126.5
C31 C32 H32 126.5
C32 C33 C34 106.9(3)
C32 C33 H33 126.5
C34 C33 H33 126.5
N5 C34 C33 110.2(3)
N5 C34 H34 124.9
C33 C34 H34 124.9
C36 C35 C40 120.0(3)
C36 C35 N6 120.7(3)
C40 C35 N6 119.3(3)
C35 C36 C37 120.1(3)
C35 C36 H36 119.9
C37 C36 H36 119.9
C36 C37 C38 120.8(3)
C36 C37 H37 119.6
C38 C37 H37 119.6
C39 C38 C37 117.7(3)
C39 C38 C41 120.3(3)
C37 C38 C41 122.0(3)
C40 C39 C38 121.2(3)
C40 C39 H39 119.4
C38 C39 H39 119.4
C35 C40 C39 119.9(3)
C35 C40 H40 120.0
C39 C40 H40 120.0
C45 C41 C42 106.6(3)
C45 C41 C38 125.6(3)
C42 C41 C38 127.6(3)
C45 C41 Fe1 69.69(17)
C42 C41 Fe1 69.11(17)
C38 C41 Fe1 122.27(19)
C43 C42 C41 107.7(3)
C43 C42 Fe1 70.11(18)
C41 C42 Fe1 69.41(17)
C43 C42 H42 126.2
C41 C42 H42 126.2
Fe1 C42 H42 125.9
C44 C43 C42 108.8(3)
C44 C43 Fe1 70.29(18)
C42 C43 Fe1 68.97(17)
C44 C43 H43 125.6
C42 C43 H43 125.6
Fe1 C43 H43 126.7
C43 C44 C45 107.4(3)
C43 C44 Fe1 69.40(19)
C45 C44 Fe1 69.08(17)
C43 C44 H44 126.3
C45 C44 H44 126.3
Fe1 C44 H44 126.8
C44 C45 C41 109.5(3)
C44 C45 Fe1 70.51(17)
C41 C45 Fe1 69.39(16)
C44 C45 H45 125.3
C41 C45 H45 125.3
Fe1 C45 H45 126.4
C47 C46 C50 108.2(5)
C47 C46 Fe1 70.8(2)
C50 C46 Fe1 69.6(3)
C47 C46 H46 125.9
C50 C46 H46 125.9
Fe1 C46 H46 125.3
C48 C47 C46 109.0(5)
C48 C47 Fe1 70.0(2)
C46 C47 Fe1 69.5(2)
C48 C47 H47 125.5
C46 C47 H47 125.5
Fe1 C47 H47 126.5
C47 C48 C49 109.0(4)
C47 C48 Fe1 71.0(2)
C49 C48 Fe1 69.3(2)
C47 C48 H48 125.5
C49 C48 H48 125.5
Fe1 C48 H48 125.7
C48 C49 C50 106.7(5)
C48 C49 Fe1 70.4(2)
C50 C49 Fe1 69.5(2)
C48 C49 H49 126.6
C50 C49 H49 126.6
Fe1 C49 H49 125.1
C46 C50 C49 107.1(4)
C46 C50 Fe1 70.2(2)
C49 C50 Fe1 69.3(2)
C46 C50 H50 126.5
C49 C50 H50 126.5
Fe1 C50 H50 125.6

loop_
_geom_bond_atom_site_label_1
_geom_bond_atom_site_label_2
_geom_bond_distance
Fe1 C49 2.017(4)
Fe1 C50 2.019(4)
Fe1 C42 2.025(3)
Fe1 C41 2.030(3)
Fe1 C46 2.027(4)
Fe1 C48 2.031(4)
Fe1 C45 2.034(3)
Fe1 C43 2.041(3)
Fe1 C47 2.043(4)
Fe1 C44 2.052(3)
Fe2 C23 2.020(4)
Fe2 C25 2.020(4)
Fe2 C24 2.020(4)
Fe2 C21 2.019(4)
Fe2 C22 2.021(4)
Fe2 C19 2.028(4)
Fe2 C18 2.029(3)
Fe2 C20 2.029(3)
Fe2 C17 2.037(3)
Fe2 C16 2.043(3)
F1 B1 1.389(5)
F2 B1 1.399(4)
F3 B2 1.376(4)
F4 B2 1.399(5)
B1 N2 1.521(5)
B1 N1 1.534(5)
B2 N5 1.518(5)
B2 N4 1.530(5)
N1 C1 1.346(5)
N1 C4 1.387(4)
N2 C9 1.352(4)
N2 C6 1.380(4)
N3 C5 1.333(4)
N3 C10 1.433(4)
N3 H3A 0.8800
N4 C26 1.351(4)
N4 C29 1.395(4)
N5 C34 1.341(4)
N5 C31 1.384(4)
N6 C30 1.330(4)
N6 C35 1.425(4)
N6 H6 0.8800
C1 C2 1.374(6)
C1 H1 0.9500
C2 C3 1.377(5)
C2 H2 0.9500
C3 C4 1.405(5)
C3 H3 0.9500
C4 C5 1.425(4)
C5 C6 1.421(4)
C6 C7 1.391(4)
C7 C8 1.377(5)
C7 H7 0.9500
C8 C9 1.372(5)
C8 H8 0.9500
C9 H9 0.9500
C10 C11 1.378(4)
C10 C15 1.384(4)
C11 C12 1.376(5)
C11 H11 0.9500
C12 C13 1.393(4)
C12 H12 0.9500
C13 C14 1.391(4)
C13 C16 1.474(4)
C14 C15 1.370(5)
C14 H14 0.9500
C15 H15 0.9500
C16 C20 1.424(4)
C16 C17 1.430(4)
C17 C18 1.412(5)
C17 H17 0.9500
C18 C19 1.405(6)
C18 H18 0.9500
C19 C20 1.422(5)
C19 H19 0.9500
C20 H20 0.9500
C21 C22 1.356(7)
C21 C25 1.371(6)
C21 H21 0.9500
C22 C23 1.375(6)
C22 H22 0.9500
C23 C24 1.381(6)
C23 H23 0.9500
C24 C25 1.382(6)
C24 H24 0.9500
C25 H25 0.9500
C26 C27 1.365(5)
C26 H26 0.9500
C27 C28 1.386(4)
C27 H27 0.9500
C28 C29 1.395(4)
C28 H28 0.9500
C29 C30 1.427(4)
C30 C31 1.415(4)
C31 C32 1.387(4)
C32 C33 1.383(5)
C32 H32 0.9500
C33 C34 1.382(5)
C33 H33 0.9500
C34 H34 0.9500
C35 C36 1.375(4)
C35 C40 1.379(4)
C36 C37 1.384(4)
C36 H36 0.9500
C37 C38 1.399(4)
C37 H37 0.9500
C38 C39 1.396(4)
C38 C41 1.473(4)
C39 C40 1.379(4)
C39 H39 0.9500
C40 H40 0.9500
C41 C45 1.420(4)
C41 C42 1.436(4)
C42 C43 1.421(5)
C42 H42 0.9500
C43 C44 1.410(5)
C43 H43 0.9500
C44 C45 1.411(4)
C44 H44 0.9500
C45 H45 0.9500
C46 C47 1.381(6)
C46 C50 1.392(7)
C46 H46 0.9500
C47 C48 1.359(6)
C47 H47 0.9500
C48 C49 1.393(7)
C48 H48 0.9500
C49 C50 1.421(7)
C49 H49 0.9500
C50 H50 0.9500

loop_
_geom_torsion_atom_site_label_1
_geom_torsion_atom_site_label_2
_geom_torsion_atom_site_label_3
_geom_torsion_atom_site_label_4
_geom_torsion
F1 B1 N1 C1 53.4(5)
F2 B1 N1 C1 -65.4(5)
N2 B1 N1 C1 174.1(3)
F1 B1 N1 C4 -122.3(4)
F2 B1 N1 C4 119.0(4)
N2 B1 N1 C4 -1.6(5)
F1 B1 N2 C9 -59.3(5)
F2 B1 N2 C9 60.6(5)
N1 B1 N2 C9 -179.7(3)
F1 B1 N2 C6 122.5(4)
F2 B1 N2 C6 -117.6(4)
N1 B1 N2 C6 2.0(4)
F3 B2 N4 C26 -56.5(5)
F4 B2 N4 C26 64.0(4)
N5 B2 N4 C26 -177.8(3)
F3 B2 N4 C29 121.1(3)
F4 B2 N4 C29 -118.4(3)
N5 B2 N4 C29 -0.2(5)
F3 B2 N5 C34 61.9(5)
F4 B2 N5 C34 -57.6(5)
N4 B2 N5 C34 -176.5(3)
F3 B2 N5 C31 -120.3(4)
F4 B2 N5 C31 120.3(3)
N4 B2 N5 C31 1.4(5)
C4 N1 C1 C2 -0.1(4)
B1 N1 C1 C2 -176.5(3)
N1 C1 C2 C3 0.6(5)
C1 C2 C3 C4 -0.8(4)
C1 N1 C4 C3 -0.4(4)
B1 N1 C4 C3 175.8(3)
C1 N1 C4 C5 -176.5(3)
B1 N1 C4 C5 -0.2(5)
C2 C3 C4 N1 0.8(4)
C2 C3 C4 C5 175.9(3)
C10 N3 C5 C6 -174.4(3)
C10 N3 C5 C4 7.3(5)
N1 C4 C5 N3 -179.7(3)
C3 C4 C5 N3 5.5(5)
N1 C4 C5 C6 2.0(4)
C3 C4 C5 C6 -172.8(3)
C9 N2 C6 C7 0.2(4)
B1 N2 C6 C7 178.8(3)
C9 N2 C6 C5 -179.1(3)
B1 N2 C6 C5 -0.6(5)
N3 C5 C6 N2 180.0(3)
C4 C5 C6 N2 -1.6(4)
N3 C5 C6 C7 0.8(5)
C4 C5 C6 C7 179.2(3)
N2 C6 C7 C8 -0.2(4)
C5 C6 C7 C8 179.0(3)
C6 C7 C8 C9 0.2(4)
C6 N2 C9 C8 -0.1(4)
B1 N2 C9 C8 -178.7(3)
C7 C8 C9 N2 0.0(4)
C5 N3 C10 C11 -109.3(4)
C5 N3 C10 C15 70.9(4)
C15 C10 C11 C12 -3.0(5)
N3 C10 C11 C12 177.2(3)
C10 C11 C12 C13 0.3(5)
C11 C12 C13 C14 2.2(5)
C11 C12 C13 C16 -179.6(3)
C12 C13 C14 C15 -2.0(5)
C16 C13 C14 C15 179.8(3)
C13 C14 C15 C10 -0.6(5)
C11 C10 C15 C14 3.1(5)
N3 C10 C15 C14 -177.0(3)
C14 C13 C16 C20 6.3(5)
C12 C13 C16 C20 -171.9(3)
C14 C13 C16 C17 -173.2(3)
C12 C13 C16 C17 8.7(5)
C14 C13 C16 Fe2 -83.8(4)
C12 C13 C16 Fe2 98.1(3)
C23 Fe2 C16 C20 -43.0(10)
C25 Fe2 C16 C20 -111.3(3)
C24 Fe2 C16 C20 -71.6(3)
C21 Fe2 C16 C20 -154.0(3)
C22 Fe2 C16 C20 171.9(3)
C19 Fe2 C16 C20 38.2(2)
C18 Fe2 C16 C20 81.9(2)
C17 Fe2 C16 C20 119.1(3)
C23 Fe2 C16 C17 -162.1(9)
C25 Fe2 C16 C17 129.6(3)
C24 Fe2 C16 C17 169.3(3)
C21 Fe2 C16 C17 86.9(3)
C22 Fe2 C16 C17 52.8(4)
C19 Fe2 C16 C17 -80.9(2)
C18 Fe2 C16 C17 -37.2(2)
C20 Fe2 C16 C17 -119.1(3)
C23 Fe2 C16 C13 78.2(10)
C25 Fe2 C16 C13 9.9(3)
C24 Fe2 C16 C13 49.7(4)
C21 Fe2 C16 C13 -32.8(4)
C22 Fe2 C16 C13 -66.8(4)
C19 Fe2 C16 C13 159.5(3)
C18 Fe2 C16 C13 -156.9(3)
C20 Fe2 C16 C13 121.2(4)
C17 Fe2 C16 C13 -119.6(4)
C20 C16 C17 C18 0.1(4)
C13 C16 C17 C18 179.7(3)
Fe2 C16 C17 C18 58.8(2)
C20 C16 C17 Fe2 -58.7(2)
C13 C16 C17 Fe2 120.9(3)
C23 Fe2 C17 C18 54.2(4)
C25 Fe2 C17 C18 167.8(3)
C24 Fe2 C17 C18 -168.3(8)
C21 Fe2 C17 C18 129.1(3)
C22 Fe2 C17 C18 87.4(3)
C19 Fe2 C17 C18 -37.8(2)
C20 Fe2 C17 C18 -82.0(3)
C16 Fe2 C17 C18 -119.9(3)
C23 Fe2 C17 C16 174.0(3)
C25 Fe2 C17 C16 -72.3(3)
C24 Fe2 C17 C16 -48.5(9)
C21 Fe2 C17 C16 -111.0(3)
C22 Fe2 C17 C16 -152.7(3)
C19 Fe2 C17 C16 82.1(2)
C18 Fe2 C17 C16 119.9(3)
C20 Fe2 C17 C16 37.87(19)
C16 C17 C18 C19 0.6(4)
Fe2 C17 C18 C19 59.6(3)
C16 C17 C18 Fe2 -59.0(2)
C23 Fe2 C18 C19 89.3(3)
C25 Fe2 C18 C19 -167.3(8)
C24 Fe2 C18 C19 56.7(4)
C21 Fe2 C18 C19 169.6(3)
C22 Fe2 C18 C19 131.5(3)
C20 Fe2 C18 C19 -37.4(2)
C17 Fe2 C18 C19 -119.0(3)
C16 Fe2 C18 C19 -81.4(2)
C23 Fe2 C18 C17 -151.7(3)
C25 Fe2 C18 C17 -48.4(9)
C24 Fe2 C18 C17 175.7(3)
C21 Fe2 C18 C17 -71.4(3)
C22 Fe2 C18 C17 -109.6(3)
C19 Fe2 C18 C17 119.0(3)
C20 Fe2 C18 C17 81.6(2)
C16 Fe2 C18 C17 37.6(2)
C17 C18 C19 C20 -1.0(4)
Fe2 C18 C19 C20 58.7(3)
C17 C18 C19 Fe2 -59.8(2)
C23 Fe2 C19 C18 -108.5(3)
C25 Fe2 C19 C18 174.3(4)
C24 Fe2 C19 C18 -151.4(3)
C21 Fe2 C19 C18 -39.3(9)
C22 Fe2 C19 C18 -68.7(3)
C20 Fe2 C19 C18 120.3(3)
C17 Fe2 C19 C18 37.9(2)
C16 Fe2 C19 C18 82.1(2)
C23 Fe2 C19 C20 131.2(3)
C25 Fe2 C19 C20 54.0(5)
C24 Fe2 C19 C20 88.3(3)
C21 Fe2 C19 C20 -159.6(8)
C22 Fe2 C19 C20 171.0(3)
C18 Fe2 C19 C20 -120.3(3)
C17 Fe2 C19 C20 -82.4(2)
C16 Fe2 C19 C20 -38.2(2)
C18 C19 C20 C16 1.1(4)
Fe2 C19 C20 C16 60.0(2)
C18 C19 C20 Fe2 -58.9(3)
C17 C16 C20 C19 -0.7(4)
C13 C16 C20 C19 179.7(3)
Fe2 C16 C20 C19 -59.6(2)
C17 C16 C20 Fe2 58.8(2)
C13 C16 C20 Fe2 -120.7(3)
C23 Fe2 C20 C19 -70.6(3)
C25 Fe2 C20 C19 -153.9(3)
C24 Fe2 C20 C19 -110.8(3)
C21 Fe2 C20 C19 171.0(4)
C22 Fe2 C20 C19 -38.9(10)
C18 Fe2 C20 C19 36.9(2)
C17 Fe2 C20 C19 80.6(3)
C16 Fe2 C20 C19 118.6(3)
C23 Fe2 C20 C16 170.8(2)
C25 Fe2 C20 C16 87.5(3)
C24 Fe2 C20 C16 130.6(3)
C21 Fe2 C20 C16 52.4(4)
C22 Fe2 C20 C16 -157.5(8)
C19 Fe2 C20 C16 -118.6(3)
C18 Fe2 C20 C16 -81.6(2)
C17 Fe2 C20 C16 -37.94(19)
C23 Fe2 C21 C22 37.6(3)
C25 Fe2 C21 C22 119.1(4)
C24 Fe2 C21 C22 81.3(3)
C19 Fe2 C21 C22 -36.5(10)
C18 Fe2 C21 C22 -68.5(3)
C20 Fe2 C21 C22 171.4(3)
C17 Fe2 C21 C22 -109.1(3)
C16 Fe2 C21 C22 -152.8(3)
C23 Fe2 C21 C25 -81.6(3)
C24 Fe2 C21 C25 -37.8(3)
C22 Fe2 C21 C25 -119.1(4)
C19 Fe2 C21 C25 -155.6(8)
C18 Fe2 C21 C25 172.4(3)
C20 Fe2 C21 C25 52.3(5)
C17 Fe2 C21 C25 131.8(3)
C16 Fe2 C21 C25 88.1(3)
C25 C21 C22 C23 0.2(5)
Fe2 C21 C22 C23 -59.9(3)
C25 C21 C22 Fe2 60.1(3)
C23 Fe2 C22 C21 -119.1(4)
C25 Fe2 C22 C21 -37.5(3)
C24 Fe2 C22 C21 -81.2(3)
C19 Fe2 C22 C21 170.1(3)
C18 Fe2 C22 C21 130.6(3)
C20 Fe2 C22 C21 -157.2(8)
C17 Fe2 C22 C21 87.5(3)
C16 Fe2 C22 C21 51.8(4)
C25 Fe2 C22 C23 81.6(3)
C24 Fe2 C22 C23 37.9(3)
C21 Fe2 C22 C23 119.1(4)
C19 Fe2 C22 C23 -70.8(4)
C18 Fe2 C22 C23 -110.3(3)
C20 Fe2 C22 C23 -38.1(10)
C17 Fe2 C22 C23 -153.4(3)
C16 Fe2 C22 C23 170.9(3)
C21 C22 C23 C24 -0.1(5)
Fe2 C22 C23 C24 -60.2(3)
C21 C22 C23 Fe2 60.1(3)
C25 Fe2 C23 C22 -80.4(3)
C24 Fe2 C23 C22 -118.5(4)
C21 Fe2 C23 C22 -37.0(3)
C19 Fe2 C23 C22 130.0(3)
C18 Fe2 C23 C22 86.4(3)
C20 Fe2 C23 C22 171.0(3)
C17 Fe2 C23 C22 50.2(5)
C16 Fe2 C23 C22 -152.5(8)
C25 Fe2 C23 C24 38.1(3)
C21 Fe2 C23 C24 81.5(3)
C22 Fe2 C23 C24 118.5(4)
C19 Fe2 C23 C24 -111.5(3)
C18 Fe2 C23 C24 -155.1(3)
C20 Fe2 C23 C24 -70.5(4)
C17 Fe2 C23 C24 168.7(3)
C16 Fe2 C23 C24 -34.0(10)
C22 C23 C24 C25 0.0(5)
Fe2 C23 C24 C25 -60.3(3)
C22 C23 C24 Fe2 60.3(3)
C25 Fe2 C24 C23 -118.0(4)
C21 Fe2 C24 C23 -80.5(3)
C22 Fe2 C24 C23 -37.7(3)
C19 Fe2 C24 C23 86.7(3)
C18 Fe2 C24 C23 48.5(5)
C20 Fe2 C24 C23 131.0(3)
C17 Fe2 C24 C23 -146.7(8)
C16 Fe2 C24 C23 172.5(3)
C23 Fe2 C24 C25 118.0(4)
C21 Fe2 C24 C25 37.6(3)
C22 Fe2 C24 C25 80.3(3)
C19 Fe2 C24 C25 -155.3(3)
C18 Fe2 C24 C25 166.5(4)
C20 Fe2 C24 C25 -111.0(3)
C17 Fe2 C24 C25 -28.7(10)
C16 Fe2 C24 C25 -69.5(3)
C22 C21 C25 C24 -0.2(5)
Fe2 C21 C25 C24 60.1(3)
C22 C21 C25 Fe2 -60.3(3)
C23 C24 C25 C21 0.1(5)
Fe2 C24 C25 C21 -60.2(3)
C23 C24 C25 Fe2 60.3(3)
C23 Fe2 C25 C21 80.6(3)
C24 Fe2 C25 C21 118.6(4)
C22 Fe2 C25 C21 37.0(3)
C19 Fe2 C25 C21 169.0(4)
C18 Fe2 C25 C21 -28.4(10)
C20 Fe2 C25 C21 -153.8(3)
C17 Fe2 C25 C21 -68.1(4)
C16 Fe2 C25 C21 -109.7(3)
C23 Fe2 C25 C24 -38.1(3)
C21 Fe2 C25 C24 -118.6(4)
C22 Fe2 C25 C24 -81.6(3)
C19 Fe2 C25 C24 50.4(5)
C18 Fe2 C25 C24 -147.0(8)
C20 Fe2 C25 C24 87.6(3)
C17 Fe2 C25 C24 173.3(2)
C16 Fe2 C25 C24 131.6(3)
C29 N4 C26 C27 -0.2(4)
B2 N4 C26 C27 177.8(3)
N4 C26 C27 C28 0.3(4)
C26 C27 C28 C29 -0.2(4)
C26 N4 C29 C28 0.0(3)
B2 N4 C29 C28 -177.9(3)
C26 N4 C29 C30 177.0(3)
B2 N4 C29 C30 -0.9(5)
C27 C28 C29 N4 0.1(4)
C27 C28 C29 C30 -176.2(3)
C35 N6 C30 C31 165.1(3)
C35 N6 C30 C29 -15.8(5)
N4 C29 C30 N6 -178.0(3)
C28 C29 C30 N6 -2.1(5)
N4 C29 C30 C31 1.0(4)
C28 C29 C30 C31 177.0(3)
C34 N5 C31 C32 -0.3(4)
B2 N5 C31 C32 -178.5(3)
C34 N5 C31 C30 176.7(3)
B2 N5 C31 C30 -1.5(5)
N6 C30 C31 N5 179.2(3)
C29 C30 C31 N5 0.2(4)
N6 C30 C31 C32 -4.4(5)
C29 C30 C31 C32 176.5(3)
N5 C31 C32 C33 0.3(4)
C30 C31 C32 C33 -176.4(3)
C31 C32 C33 C34 -0.1(4)
C31 N5 C34 C33 0.3(4)
B2 N5 C34 C33 178.5(3)
C32 C33 C34 N5 -0.1(5)
C30 N6 C35 C36 111.0(4)
C30 N6 C35 C40 -69.6(4)
C40 C35 C36 C37 4.1(5)
N6 C35 C36 C37 -176.5(3)
C35 C36 C37 C38 -0.4(5)
C36 C37 C38 C39 -3.2(4)
C36 C37 C38 C41 174.8(3)
C37 C38 C39 C40 3.3(4)
C41 C38 C39 C40 -174.8(3)
C36 C35 C40 C39 -4.0(5)
N6 C35 C40 C39 176.6(3)
C38 C39 C40 C35 0.2(5)
C39 C38 C41 C45 12.8(4)
C37 C38 C41 C45 -165.2(3)
C39 C38 C41 C42 -172.9(3)
C37 C38 C41 C42 9.1(4)
C39 C38 C41 Fe1 99.8(3)
C37 C38 C41 Fe1 -78.2(3)
C49 Fe1 C41 C45 87.9(3)
C50 Fe1 C41 C45 131.1(3)
C42 Fe1 C41 C45 -117.9(3)
C46 Fe1 C41 C45 169.8(3)
C48 Fe1 C41 C45 57.3(4)
C43 Fe1 C41 C45 -79.9(2)
C47 Fe1 C41 C45 -170.4(7)
C44 Fe1 C41 C45 -36.63(18)
C49 Fe1 C41 C42 -154.2(3)
C50 Fe1 C41 C42 -111.0(3)
C46 Fe1 C41 C42 -72.3(3)
C48 Fe1 C41 C42 175.2(3)
C45 Fe1 C41 C42 117.9(3)
C43 Fe1 C41 C42 38.0(2)
C47 Fe1 C41 C42 -52.5(7)
C44 Fe1 C41 C42 81.3(2)
C49 Fe1 C41 C38 -32.1(3)
C50 Fe1 C41 C38 11.2(3)
C42 Fe1 C41 C38 122.1(3)
C46 Fe1 C41 C38 49.8(3)
C48 Fe1 C41 C38 -62.6(4)
C45 Fe1 C41 C38 -120.0(3)
C43 Fe1 C41 C38 160.1(3)
C47 Fe1 C41 C38 69.7(7)
C44 Fe1 C41 C38 -156.6(3)
C45 C41 C42 C43 -0.1(3)
C38 C41 C42 C43 -175.2(3)
Fe1 C41 C42 C43 -59.9(2)
C45 C41 C42 Fe1 59.88(19)
C38 C41 C42 Fe1 -115.3(3)
C49 Fe1 C42 C43 170.1(4)
C50 Fe1 C42 C43 -155.7(3)
C41 Fe1 C42 C43 118.7(3)
C46 Fe1 C42 C43 -113.0(3)
C48 Fe1 C42 C43 -50.6(8)
C45 Fe1 C42 C43 80.3(2)
C47 Fe1 C42 C43 -74.6(3)
C44 Fe1 C42 C43 36.8(2)
C49 Fe1 C42 C41 51.4(4)
C50 Fe1 C42 C41 85.6(3)
C46 Fe1 C42 C41 128.3(2)
C48 Fe1 C42 C41 -169.3(7)
C45 Fe1 C42 C41 -38.40(18)
C43 Fe1 C42 C41 -118.7(3)
C47 Fe1 C42 C41 166.6(2)
C44 Fe1 C42 C41 -81.9(2)
C41 C42 C43 C44 0.3(3)
Fe1 C42 C43 C44 -59.2(2)
C41 C42 C43 Fe1 59.5(2)
C49 Fe1 C43 C44 -36.1(9)
C50 Fe1 C43 C44 168.5(4)
C42 Fe1 C43 C44 120.3(3)
C41 Fe1 C43 C44 81.9(2)
C46 Fe1 C43 C44 -154.9(2)
C48 Fe1 C43 C44 -72.4(3)
C45 Fe1 C43 C44 37.7(2)
C47 Fe1 C43 C44 -112.0(2)
C49 Fe1 C43 C42 -156.4(8)
C50 Fe1 C43 C42 48.2(4)
C41 Fe1 C43 C42 -38.47(19)
C46 Fe1 C43 C42 84.8(3)
C48 Fe1 C43 C42 167.2(2)
C45 Fe1 C43 C42 -82.6(2)
C47 Fe1 C43 C42 127.7(2)
C44 Fe1 C43 C42 -120.3(3)
C42 C43 C44 C45 -0.5(4)
Fe1 C43 C44 C45 -58.8(2)
C42 C43 C44 Fe1 58.3(2)
C49 Fe1 C44 C43 170.6(3)
C50 Fe1 C44 C43 -152.6(8)
C42 Fe1 C44 C43 -37.3(2)
C41 Fe1 C44 C43 -82.0(2)
C46 Fe1 C44 C43 51.2(4)
C48 Fe1 C44 C43 129.2(2)
C45 Fe1 C44 C43 -119.0(3)
C47 Fe1 C44 C43 87.3(3)
C49 Fe1 C44 C45 -70.3(3)
C50 Fe1 C44 C45 -33.6(9)
C42 Fe1 C44 C45 81.7(2)
C41 Fe1 C44 C45 37.08(19)
C46 Fe1 C44 C45 170.3(3)
C48 Fe1 C44 C45 -111.7(2)
C43 Fe1 C44 C45 119.0(3)
C47 Fe1 C44 C45 -153.6(2)
C43 C44 C45 C41 0.5(3)
Fe1 C44 C45 C41 -58.6(2)
C43 C44 C45 Fe1 59.0(2)
C42 C41 C45 C44 -0.2(3)
C38 C41 C45 C44 175.1(3)
Fe1 C41 C45 C44 59.3(2)
C42 C41 C45 Fe1 -59.50(19)
C38 C41 C45 Fe1 115.8(3)
C49 Fe1 C45 C44 129.9(3)
C50 Fe1 C45 C44 171.2(3)
C42 Fe1 C45 C44 -81.8(2)
C41 Fe1 C45 C44 -120.7(3)
C46 Fe1 C45 C44 -158.9(7)
C48 Fe1 C45 C44 87.3(3)
C43 Fe1 C45 C44 -37.6(2)
C47 Fe1 C45 C44 54.7(4)
C49 Fe1 C45 C41 -109.4(3)
C50 Fe1 C45 C41 -68.1(3)
C42 Fe1 C45 C41 38.92(18)
C46 Fe1 C45 C41 -38.2(8)
C48 Fe1 C45 C41 -152.0(2)
C43 Fe1 C45 C41 83.1(2)
C47 Fe1 C45 C41 175.5(3)
C44 Fe1 C45 C41 120.7(3)
C49 Fe1 C46 C47 -80.0(3)
C50 Fe1 C46 C47 -118.9(4)
C42 Fe1 C46 C47 131.6(3)
C41 Fe1 C46 C47 173.2(2)
C48 Fe1 C46 C47 -36.2(3)
C45 Fe1 C46 C47 -155.8(7)
C43 Fe1 C46 C47 88.4(3)
C44 Fe1 C46 C47 53.4(5)
C49 Fe1 C46 C50 38.9(3)
C42 Fe1 C46 C50 -109.5(3)
C41 Fe1 C46 C50 -68.0(4)
C48 Fe1 C46 C50 82.6(3)
C45 Fe1 C46 C50 -36.9(9)
C43 Fe1 C46 C50 -152.8(3)
C47 Fe1 C46 C50 118.9(4)
C44 Fe1 C46 C50 172.3(3)
C50 C46 C47 C48 -0.7(5)
Fe1 C46 C47 C48 59.1(3)
C50 C46 C47 Fe1 -59.7(3)
C49 Fe1 C47 C48 -37.5(3)
C50 Fe1 C47 C48 -82.5(3)
C42 Fe1 C47 C48 171.9(3)
C41 Fe1 C47 C48 -145.0(6)
C46 Fe1 C47 C48 -120.3(4)
C45 Fe1 C47 C48 48.4(5)
C43 Fe1 C47 C48 129.5(3)
C44 Fe1 C47 C48 85.9(3)
C49 Fe1 C47 C46 82.8(3)
C50 Fe1 C47 C46 37.9(3)
C42 Fe1 C47 C46 -67.8(4)
C41 Fe1 C47 C46 -24.7(9)
C48 Fe1 C47 C46 120.3(4)
C45 Fe1 C47 C46 168.7(3)
C43 Fe1 C47 C46 -110.2(3)
C44 Fe1 C47 C46 -153.8(3)
C46 C47 C48 C49 0.3(4)
Fe1 C47 C48 C49 59.1(3)
C46 C47 C48 Fe1 -58.8(3)
C49 Fe1 C48 C47 119.9(4)
C50 Fe1 C48 C47 80.6(3)
C42 Fe1 C48 C47 -29.9(9)
C41 Fe1 C48 C47 164.7(3)
C46 Fe1 C48 C47 36.9(3)
C45 Fe1 C48 C47 -156.1(2)
C43 Fe1 C48 C47 -71.4(3)
C44 Fe1 C48 C47 -112.5(3)
C50 Fe1 C48 C49 -39.2(3)
C42 Fe1 C48 C49 -149.7(7)
C41 Fe1 C48 C49 44.9(5)
C46 Fe1 C48 C49 -83.0(3)
C45 Fe1 C48 C49 84.0(3)
C43 Fe1 C48 C49 168.7(3)
C47 Fe1 C48 C49 -119.9(4)
C44 Fe1 C48 C49 127.6(3)
C47 C48 C49 C50 0.1(4)
Fe1 C48 C49 C50 60.3(3)
C47 C48 C49 Fe1 -60.1(3)
C50 Fe1 C49 C48 117.4(4)
C42 Fe1 C49 C48 167.3(3)
C41 Fe1 C49 C48 -157.4(3)
C46 Fe1 C49 C48 79.4(3)
C45 Fe1 C49 C48 -113.9(3)
C43 Fe1 C49 C48 -44.4(9)
C47 Fe1 C49 C48 36.3(3)
C44 Fe1 C49 C48 -73.9(3)
C42 Fe1 C49 C50 49.9(5)
C41 Fe1 C49 C50 85.2(3)
C46 Fe1 C49 C50 -38.0(3)
C48 Fe1 C49 C50 -117.4(4)
C45 Fe1 C49 C50 128.8(3)
C43 Fe1 C49 C50 -161.8(7)
C47 Fe1 C49 C50 -81.0(3)
C44 Fe1 C49 C50 168.7(3)
C47 C46 C50 C49 0.8(5)
Fe1 C46 C50 C49 -59.8(3)
C47 C46 C50 Fe1 60.5(3)
C48 C49 C50 C46 -0.5(4)
Fe1 C49 C50 C46 60.3(3)
C48 C49 C50 Fe1 -60.9(3)
C49 Fe1 C50 C46 -118.0(4)
C42 Fe1 C50 C46 87.2(3)
C41 Fe1 C50 C46 130.7(3)
C48 Fe1 C50 C46 -79.7(3)
C45 Fe1 C50 C46 170.0(2)
C43 Fe1 C50 C46 54.3(5)
C47 Fe1 C50 C46 -37.3(3)
C44 Fe1 C50 C46 -162.6(7)
C42 Fe1 C50 C49 -154.8(3)
C41 Fe1 C50 C49 -111.3(3)
C46 Fe1 C50 C49 118.0(4)
C48 Fe1 C50 C49 38.3(3)
C45 Fe1 C50 C49 -72.0(3)
C43 Fe1 C50 C49 172.2(3)
C47 Fe1 C50 C49 80.6(3)
C44 Fe1 C50 C49 -44.6(9)
